data_4332499
loop_
_publ_author_name
'Yan, Bangbo'
'Luo, Junhua'
'Dube, Paul'
'Sefat, Athena S.'
'Greedan, John E.'
'Maggard, Paul A.'

_publ_section_title
;
 Spin-Gap Formation and Thermal Structural Studies in Reduced Hybrid
 Layered Vanadates
;
_journal_issue 13
_journal_name_full 'Inorganic Chemistry'
_journal_page_first 5109
_journal_page_last 5118
_journal_paper_doi 10.1021/ic0604563
_journal_volume 45
_journal_year 2006
_chemical_formula_moiety 'C4 H4 N2 O10 V4 Zn '
_chemical_formula_sum 'C4 H4 N2 O10 V4 Zn'
_chemical_formula_weight 509.22
_space_group_IT_number 63
_symmetry_cell_setting orthorhombic
_symmetry_space_group_name_Hall '-C 2c 2'
_symmetry_space_group_name_H-M 'C m c m'
_cell_angle_alpha 90.0
_cell_angle_beta 90.0
_cell_angle_gamma 90.0
_cell_formula_units_Z 4
_cell_length_a 14.4248(13)
_cell_length_b 6.9702(6)
_cell_length_c 11.4792(10)
_cell_measurement_reflns_used 8958
_cell_measurement_temperature 223
_cell_measurement_theta_max 33.26
_cell_measurement_theta_min 2.82
_cell_volume 1154.16(18)
_computing_cell_refinement 'Bruker-Nonius Apex2'
_computing_data_collection 'Bruker-Nonius Apex2'
_computing_data_reduction SAINT
_computing_molecular_graphics NRCVAX
_computing_publication_material 'NRCVAX TABLES Jan 94 Version'
_computing_structure_refinement 'NRCVAX LSTSQ'
_computing_structure_solution SIR92
_diffrn_ambient_temperature 223
_diffrn_measurement_device 'Bruker-Nonius X8 Apex2'
_diffrn_measurement_method 'Omega and Phi scans'
_diffrn_radiation_monochromator graphite
_diffrn_radiation_source 'xray tube'
_diffrn_radiation_type 'Molybdenum K\a'
_diffrn_radiation_wavelength .71073
_diffrn_reflns_av_R_equivalents .035
_diffrn_reflns_limit_h_max 22
_diffrn_reflns_limit_h_min 0
_diffrn_reflns_limit_k_max 10
_diffrn_reflns_limit_k_min 0
_diffrn_reflns_limit_l_max 17
_diffrn_reflns_limit_l_min 0
_diffrn_reflns_number 26954
_diffrn_reflns_theta_max 33.61
_diffrn_reflns_theta_min 1.00
_exptl_absorpt_coefficient_mu 5.22
_exptl_absorpt_correction_T_max 1.0000
_exptl_absorpt_correction_T_min 0.7057
_exptl_absorpt_correction_type empirical
_exptl_absorpt_process_details SADABS
_exptl_crystal_colour brown
_exptl_crystal_density_diffrn 2.931
_exptl_crystal_description plate
_exptl_crystal_F_000 982.70
_exptl_crystal_size_max .36
_exptl_crystal_size_mid .10
_exptl_crystal_size_min .01
_refine_diff_density_max 1.61
_refine_diff_density_min -1.14
_refine_ls_extinction_method none
_refine_ls_goodness_of_fit_obs 1.88
_refine_ls_hydrogen_treatment constr
_refine_ls_matrix_type full
_refine_ls_number_parameters 58
_refine_ls_number_reflns 1142
_refine_ls_R_factor_all .039
_refine_ls_R_factor_obs .036
_refine_ls_shift/esd_max .000
_refine_ls_structure_factor_coef F
_refine_ls_weighting_details '1/(\s^2^(F)+ .0005F^2^) '
_refine_ls_weighting_scheme sigma
_refine_ls_wR_factor_all .056
_refine_ls_wR_factor_obs .056
_reflns_number_observed 1142
_reflns_number_total 1232
_reflns_observed_criterion 'Inet > 1.0\s(Inet)'
_cod_data_source_file ic0604563sup3.cif
_cod_data_source_block ZnPyzV4O10
_cod_original_formula_sum 'C4 H4 N2 O10 V4 Zn '
_cod_database_code 4332499

loop_
_symmetry_equiv_pos_as_xyz
x,y,z
-x,-y,-z
1/2+x,1/2+y,z
1/2-x,1/2-y,-z
-x,y,z
x,-y,-z
1/2-x,1/2+y,z
1/2+x,1/2-y,-z
x,-y,1/2+z
-x,y,1/2-z
1/2+x,1/2-y,1/2+z
1/2-x,1/2+y,1/2-z
-x,-y,1/2+z
x,y,1/2-z
1/2-x,1/2-y,1/2+z
1/2+x,1/2+y,1/2-z

loop_
_atom_site_label
_atom_site_fract_x
_atom_site_fract_y
_atom_site_fract_z
_atom_site_U_iso_or_equiv
_atom_site_adp_type
_atom_site_refinement_flags
_atom_site_type_symbol
Zn1 .00000 .32307(8) .75000 .0112(3) Uani S Zn
V1 .21209(3) .36424(6) .60284(3) .00983(19) Uani . V
O1 .22868(15) .3709(3) .43021(18) .0168(9) Uani . O
O2 .10133(13) .3231(3) .62082(15) .0160(8) Uani . O
O3 .25693(18) .3816(4) .75000 .0129(12) Uani S O
N1 .00000 .0193(6) .75000 .0139(18) Uani S N
N2 .00000 .6256(6) .75000 .016(2) Uani S N
C1 .00000 -.0786(6) .8441(4) .057(4) Uani S C
C2 .00000 .7246(7) .8457(4) .047(3) Uani S C
H1 .000 -.011 .917 .0670 Uiso S H
H2 .000 .658 .919 .0573 Uiso S H

loop_
_atom_site_aniso_label
_atom_site_aniso_U_11
_atom_site_aniso_U_22
_atom_site_aniso_U_33
_atom_site_aniso_U_12
_atom_site_aniso_U_13
_atom_site_aniso_U_23
_atom_site_aniso_type_symbol
Zn1 .0109(3) .0102(3) .0125(3) .00000 .00000 .00000 Zn
V1 .0109(2) .0086(2) .0100(2) .00014(13) .00289(14) .00102(13) V
O1 .0295(10) .0112(9) .0096(8) .0048(7) .0031(8) .0019(6) O
O2 .0169(9) .0156(9) .0154(8) -.0029(7) .0003(7) -.0008(7) O
O3 .0164(12) .0116(12) .0106(12) .0001(9) .00000 .00000 O
N1 .0160(19) .0116(19) .0142(18) .00000 .00000 .00000 N
N2 .017(2) .0109(19) .019(2) .00000 .00000 .00000 N
C1 .145(6) .0084(19) .0172(19) .00000 .00000 -.0028(16) C
C2 .114(5) .0136(19) .0138(18) .00000 .00000 .0016(16) C

loop_
_atom_type_symbol
_atom_type_scat_dispersion_real
_atom_type_scat_dispersion_imag
_atom_type_scat_source
C .003 .002 'International Tables Vol. IV Table 2.2B'
H .000 .000 'International Tables Vol. IV Table 2.2B'
N .006 .003 'International Tables Vol. IV Table 2.2B'
O .011 .006 'International Tables Vol. IV Table 2.2B'
V .301 .529 'International Tables Vol. IV Table 2.2B'
Zn .284 1.430 'International Tables Vol. IV Table 2.2B'

loop_
_geom_angle_atom_site_label_1
_geom_angle_atom_site_label_2
_geom_angle_atom_site_label_3
_geom_angle
_geom_angle_site_symmetry_1
_geom_angle_site_symmetry_3
O2 Zn1 O2 89.18(7) ? 5_555
O2 Zn1 O2 179.97(5) ? 10_556
O2 Zn1 O2 90.82(7) ? 14_556
O2 Zn1 N1 90.01(5) ? ?
O2 Zn1 N2 89.99(5) ? ?
O2 Zn1 O2 90.82(7) 5_555 10_556
O2 Zn1 O2 179.97(5) 5_555 14_556
O2 Zn1 N1 90.01(5) 5_555 ?
O2 Zn1 N2 89.99(5) 5_555 ?
O2 Zn1 O2 89.18(7) 10_556 14_556
O2 Zn1 N1 90.01(5) 10_556 ?
O2 Zn1 N2 89.99(5) 10_556 ?
O2 Zn1 N1 90.01(5) 14_556 ?
O2 Zn1 N2 89.99(5) 14_556 ?
N1 Zn1 N2 180.0 ? ?
O1 V1 O1 76.49(8) ? 4_556
O1 V1 O1 76.36(8) ? 6_566
O1 V1 O2 104.26(9) ? ?
O1 V1 O3 151.70(10) ? ?
O1 V1 O1 138.32(9) 4_556 6_566
O1 V1 O2 108.38(9) 4_556 ?
O1 V1 O3 94.80(10) 4_556 ?
O1 V1 O2 108.57(9) 6_566 ?
O1 V1 O3 94.37(10) 6_566 ?
O2 V1 O3 104.04(10) ? ?
V1 O1 V1 103.51(9) ? 4_556
V1 O1 V1 101.86(9) ? 6_566
V1 O1 V1 149.43(12) 4_556 6_566
Zn1 O2 V1 140.83(10) ? ?
V1 O3 V1 137.43(15) ? 14_556
Zn1 N1 C1 122.3(3) ? ?
Zn1 N1 C1 122.3(3) ? 10_556
C1 N1 C1 115.4(4) ? 10_556
Zn1 N2 C2 122.1(2) ? ?
Zn1 N2 C2 122.1(2) ? 10_556
C2 N2 C2 115.7(4) ? 10_556
N1 C1 C2 123.1(4) ? 1_545
N1 C1 H1 118.4(4) ? ?
C2 C1 H1 118.5(4) 1_545 ?
N2 C2 C1 121.3(4) ? 1_565
N2 C2 H2 119.1(4) ? ?
C1 C2 H2 119.6(4) 1_565 ?

loop_
_geom_bond_atom_site_label_1
_geom_bond_atom_site_label_2
_geom_bond_distance
_geom_bond_site_symmetry_2
Zn1 O2 2.0822(18) ?
Zn1 O2 2.0822(18) 5_555
Zn1 O2 2.0822(18) 10_556
Zn1 O2 2.0822(18) 14_556
Zn1 N1 2.117(4) ?
Zn1 N2 2.109(4) ?
V1 O1 1.997(2) ?
V1 O1 1.8868(19) 4_556
V1 O1 1.8999(18) 6_556
V1 O2 1.6361(20) ?
V1 O3 1.8130(10) ?
O1 V1 1.8868(19) 4_556
O1 V1 1.8999(18) 6_566
O3 V1 1.8130(10) 14_556
N1 C1 1.278(5) ?
N1 C1 1.278(5) 10_556
N2 C2 1.297(5) ?
N2 C2 1.297(5) 10_556
C1 C2 1.372(6) 1_545
C1 H1 .960(4) ?
C2 C1 1.372(6) 1_565
C2 H2 .960(4) ?
